data_7249119
loop_
_publ_author_name
'Tavakoli-Quchani, Fatemeh'
'Salimi, Alireza'
'Pour, Ali Nakhaei'

_publ_section_title
;
 Porosity control in pillar-layered MOF architectures: hydrogen bonding in
 amino-functionalized 2-D layers
;
_journal_issue 34
_journal_name_full CrystEngComm
_journal_page_first 4708
_journal_page_last 4719
_journal_paper_doi 10.1039/D4CE00503A
_journal_volume 26
_journal_year 2024
_chemical_formula_moiety 'C55 H43 Cd2 N9 O13'
_chemical_formula_sum 'C55 H43 Cd2 N9 O13'
_chemical_formula_weight 1262.78
_chemical_name_common No.167
_space_group_crystal_system monoclinic
_space_group_IT_number 14
_space_group_name_Hall '-P 2ybc'
_space_group_name_H-M_alt 'P 1 21/c 1'
_atom_sites_solution_hydrogens mixed
_atom_sites_solution_primary dual
_audit_creation_method SHELXL-2018/3
_audit_update_record
;
2023-12-15 deposited with the CCDC.	2024-07-22 downloaded from the CCDC.
;
_cell_angle_alpha 90
_cell_angle_beta 98.7233(19)
_cell_angle_gamma 90
_cell_formula_units_Z 4
_cell_length_a 10.6934(3)
_cell_length_b 36.4837(7)
_cell_length_c 15.7079(4)
_cell_measurement_reflns_used 23129
_cell_measurement_temperature 100(2)
_cell_measurement_theta_max 70.60
_cell_measurement_theta_min 3.74
_cell_volume 6057.3(3)
_computing_cell_refinement
;
X-Area Recipe 1.33.0.0 (STOE, 2015)
;
_computing_data_collection
;
X-Area Pilatus3_SV 1.31.131.0 (STOE, 2017)
;
_computing_data_reduction
;
X-Area Integrate 1.71.0.0 (STOE, 2016)
X-Area LANA 1.71.4.0 (STOE, 2017)
;
_computing_molecular_graphics 'PLATON (Spek, 2009)'
_computing_publication_material SHELXL2018
_computing_structure_refinement 'SHELXL-2018/3 (Sheldrick, 2018)'
_computing_structure_solution 'SHELXT 2018/2 (Sheldrick, 2018)'
_diffrn_ambient_temperature 100(2)
_diffrn_measured_fraction_theta_full 0.995
_diffrn_measured_fraction_theta_max 0.983
_diffrn_measurement_device '4-circle diffractometer'
_diffrn_measurement_device_type 'STOE STADIVARI'
_diffrn_measurement_method 'rotation method, \w scans'
_diffrn_radiation_type CuK\a
_diffrn_radiation_wavelength 1.54186
_diffrn_reflns_av_R_equivalents 0.0983
_diffrn_reflns_av_unetI/netI 0.0929
_diffrn_reflns_Laue_measured_fraction_full 0.995
_diffrn_reflns_Laue_measured_fraction_max 0.983
_diffrn_reflns_limit_h_max 13
_diffrn_reflns_limit_h_min -11
_diffrn_reflns_limit_k_max 24
_diffrn_reflns_limit_k_min -44
_diffrn_reflns_limit_l_max 19
_diffrn_reflns_limit_l_min -18
_diffrn_reflns_number 59580
_diffrn_reflns_point_group_measured_fraction_full 0.995
_diffrn_reflns_point_group_measured_fraction_max 0.983
_diffrn_reflns_theta_full 67.686
_diffrn_reflns_theta_max 70.524
_diffrn_reflns_theta_min 4.183
_diffrn_source 'sealed x-ray tube'
_diffrn_source_type 'Xenocs Cu microfocus tube'
_exptl_absorpt_coefficient_mu 6.173
_exptl_absorpt_correction_T_max 0.9536
_exptl_absorpt_correction_T_min 0.4094
_exptl_absorpt_correction_type multi-scan
_exptl_absorpt_process_details
;
STOE LANA, absorption correction by scaling of reflection intensities.
J. Koziskova, F. Hahn, J. Richter, J. Kozisek, "Comparison of different
absorption corrections on the model structure of tetrakis(\m~2~-acetato)-
diaqua-di-copper(II)", Acta Chimica Slovaca, vol. 9, no. 2, 2016, pp. 136 - 140.
Afterwards a spherical absorption correction was performed within STOE LANA.
;
_exptl_crystal_colour colourless
_exptl_crystal_density_diffrn 1.385
_exptl_crystal_description plate
_exptl_crystal_F_000 2544
_exptl_crystal_size_max 0.060
_exptl_crystal_size_mid 0.040
_exptl_crystal_size_min 0.010
_refine_diff_density_max 1.373
_refine_diff_density_min -1.477
_refine_diff_density_rms 0.134
_refine_ls_extinction_method none
_refine_ls_goodness_of_fit_ref 0.972
_refine_ls_hydrogen_treatment constr
_refine_ls_matrix_type full
_refine_ls_number_parameters 483
_refine_ls_number_reflns 11402
_refine_ls_number_restraints 27
_refine_ls_restrained_S_all 0.975
_refine_ls_R_factor_all 0.1040
_refine_ls_R_factor_gt 0.0627
_refine_ls_shift/su_max 0.001
_refine_ls_shift/su_mean 0.000
_refine_ls_structure_factor_coef Fsqd
_refine_ls_weighting_details 'w=1/[\s^2^(Fo^2^)+(0.0991P)^2^] where P=(Fo^2^+2Fc^2^)/3'
_refine_ls_weighting_scheme calc
_refine_ls_wR_factor_gt 0.1548
_refine_ls_wR_factor_ref 0.1719
_reflns_Friedel_coverage 0.000
_reflns_number_gt 7208
_reflns_number_total 11402
_reflns_threshold_expression 'I > 2\s(I)'
_cod_data_source_file d4ce00503a2.cif
_cod_data_source_block ue_02347_sq
_cod_depositor_comments 'Adding full bibliography for 7249119--7249121.cif.'
_cod_original_sg_symbol_H-M 'P 21/c'
_cod_database_code 7249119
_shelx_shelxl_version_number 2018/3
_shelx_space_group_comment
;
The symmetry employed for this shelxl refinement is uniquely defined
by the following loop, which should always be used as a source of
symmetry information in preference to the above space-group names.
They are only intended as comments.
;
_shelx_estimated_absorpt_t_min 0.708
_shelx_estimated_absorpt_t_max 0.941

loop_
_space_group_symop_operation_xyz
'x, y, z'
'-x, y+1/2, -z+1/2'
'-x, -y, -z'
'x, -y-1/2, z-1/2'

loop_
_atom_site_label
_atom_site_type_symbol
_atom_site_fract_x
_atom_site_fract_y
_atom_site_fract_z
_atom_site_U_iso_or_equiv
_atom_site_adp_type
_atom_site_occupancy
_atom_site_site_symmetry_order
_atom_site_calc_flag
_atom_site_refinement_flags_posn
_atom_site_refinement_flags_adp
_atom_site_refinement_flags_occupancy
_atom_site_disorder_assembly
_atom_site_disorder_group
Cd1 Cd 0.65017(5) 0.47877(2) 0.07778(3) 0.02451(14) Uani 1 1 d . . . . .
Cd2 Cd 0.70157(5) 0.78589(2) 0.00506(3) 0.02355(14) Uani 1 1 d . . . . .
O1 O 0.5315(5) 0.53864(13) 0.0133(3) 0.0377(13) Uani 1 1 d . . . . .
O2 O 0.7179(5) 0.53813(13) 0.0936(3) 0.0362(12) Uani 1 1 d . . . . .
O3 O 0.6107(4) 0.72768(12) -0.0518(3) 0.0294(11) Uani 1 1 d . . . . .
O4 O 0.7735(4) 0.72699(12) 0.0526(3) 0.0289(11) Uani 1 1 d . . . . .
O5 O 0.8419(5) 0.46608(13) 0.1747(3) 0.0326(12) Uani 1 1 d . . . . .
O6 O 0.7155(4) 0.41987(12) 0.1319(3) 0.0297(11) Uani 1 1 d . . . . .
O7 O 1.1207(5) 0.30021(14) 0.3909(3) 0.0376(13) Uani 1 1 d . . . . .
O8 O 1.2335(5) 0.34694(14) 0.4478(3) 0.0390(13) Uani 1 1 d . . . . .
O11 O 0.1905(5) 0.76887(16) 0.2611(3) 0.0445(14) Uani 1 1 d . . . . .
O12 O 0.1499(8) 0.8240(2) 0.7191(6) 0.102(3) Uani 1 1 d . . . . .
N6 N 0.3527(6) 0.76930(19) 0.3721(4) 0.0410(17) Uani 1 1 d . . . . .
H6B H 0.435208 0.767614 0.387136 0.049 Uiso 1 1 calc R U . . .
N7 N 0.0433(6) 0.7821(2) 0.6295(4) 0.055(2) Uani 1 1 d . . . . .
H7B H -0.027933 0.769643 0.619880 0.066 Uiso 1 1 calc R U . . .
C1 C 0.6290(7) 0.55492(18) 0.0500(4) 0.0273(16) Uani 1 1 d . . . . .
C2 C 0.6388(4) 0.59551(8) 0.0399(3) 0.0246(14) Uani 1 1 d G . . . .
C3 C 0.7322(4) 0.61466(10) 0.0932(2) 0.0315(16) Uani 1 1 d G . . . .
H3 H 0.785916 0.602166 0.137599 0.038 Uiso 1 1 calc R U . . .
C4 C 0.7469(3) 0.65210(10) 0.0816(2) 0.0289(16) Uani 1 1 d G . . . .
H4 H 0.810663 0.665186 0.118025 0.035 Uiso 1 1 calc R U . . .
C5 C 0.6682(4) 0.67038(8) 0.0167(3) 0.0215(14) Uani 1 1 d G . . . .
C6 C 0.5749(4) 0.65123(10) -0.0366(2) 0.0248(14) Uani 1 1 d G . . . .
H6A H 0.521126 0.663721 -0.081003 0.030 Uiso 1 1 calc R U . . .
C7 C 0.5602(3) 0.61379(10) -0.0250(2) 0.0277(15) Uani 1 1 d G . . . .
H7A H 0.496376 0.600701 -0.061431 0.033 Uiso 1 1 calc R U . . .
C8 C 0.6857(6) 0.71114(18) 0.0047(5) 0.0278(16) Uani 1 1 d . . . . .
C9 C 0.8136(6) 0.43231(19) 0.1761(5) 0.0286(16) Uani 1 1 d . . . . .
C10 C 0.8985(4) 0.40688(11) 0.2345(3) 0.0285(16) Uani 1 1 d G . . . .
C11 C 0.8695(4) 0.36978(11) 0.2364(3) 0.0336(17) Uani 1 1 d G . . . .
H11 H 0.795639 0.360583 0.201790 0.040 Uiso 1 1 calc R U . . .
C12 C 0.9486(4) 0.34613(8) 0.2891(3) 0.0341(17) Uani 1 1 d G . . . .
H12 H 0.928786 0.320777 0.290484 0.041 Uiso 1 1 calc R U . . .
C13 C 1.0567(4) 0.35959(11) 0.3398(3) 0.0290(16) Uani 1 1 d G . . . .
C14 C 1.0857(4) 0.39668(12) 0.3378(3) 0.0343(17) Uani 1 1 d G . . . .
H14 H 1.159593 0.405879 0.372493 0.041 Uiso 1 1 calc R U . . .
C15 C 1.0066(4) 0.42033(9) 0.2852(3) 0.0333(17) Uani 1 1 d G . . . .
H15 H 1.026448 0.445686 0.283799 0.040 Uiso 1 1 calc R U . . .
C16 C 1.1434(7) 0.3338(2) 0.3965(5) 0.0333(17) Uani 1 1 d . . . . .
N1A N 0.5312(8) 0.4827(2) 0.1905(5) 0.0417(5) Uiso 0.574(4) 1 d G U P A 1
C17A C 0.4218(8) 0.4617(2) 0.1856(5) 0.0417(5) Uiso 0.574(4) 1 d G U P A 1
H17A H 0.398294 0.445820 0.138005 0.050 Uiso 0.574(4) 1 calc R U P A 1
C18A C 0.3468(7) 0.4641(2) 0.2504(6) 0.0417(5) Uiso 0.574(4) 1 d G U P A 1
H18A H 0.272046 0.449736 0.247005 0.050 Uiso 0.574(4) 1 calc R U P A 1
C19A C 0.3812(8) 0.4873(3) 0.3200(5) 0.0417(5) Uiso 0.574(4) 1 d DG U P A 1
C20A C 0.4907(8) 0.5083(2) 0.3249(5) 0.0417(5) Uiso 0.574(4) 1 d G U P A 1
H20A H 0.514189 0.524210 0.372538 0.050 Uiso 0.574(4) 1 calc R U P A 1
C21A C 0.5657(7) 0.5060(2) 0.2602(6) 0.0417(5) Uiso 0.574(4) 1 d G U P A 1
H21A H 0.640439 0.520295 0.263539 0.050 Uiso 0.574(4) 1 calc R U P A 1
N1B N 0.5195(11) 0.4788(3) 0.1830(7) 0.0417(5) Uiso 0.426(4) 1 d G U P A 2
C17B C 0.5037(11) 0.4471(3) 0.2292(8) 0.0417(5) Uiso 0.426(4) 1 d G U P A 2
H17B H 0.545855 0.425146 0.217370 0.050 Uiso 0.426(4) 1 calc R U P A 2
C18B C 0.4260(12) 0.4474(3) 0.2926(7) 0.0417(5) Uiso 0.426(4) 1 d G U P A 2
H18B H 0.415176 0.425709 0.324119 0.050 Uiso 0.426(4) 1 calc R U P A 2
C19B C 0.3643(11) 0.4795(3) 0.3098(7) 0.0417(5) Uiso 0.426(4) 1 d DG U P A 2
C20B C 0.3802(11) 0.5112(3) 0.2637(8) 0.0417(5) Uiso 0.426(4) 1 d G U P A 2
H20B H 0.337987 0.533106 0.275454 0.050 Uiso 0.426(4) 1 calc R U P A 2
C21B C 0.4578(12) 0.5109(3) 0.2003(7) 0.0417(5) Uiso 0.426(4) 1 d G U P A 2
H21B H 0.468665 0.532543 0.168704 0.050 Uiso 0.426(4) 1 calc R U P A 2
O9A O 0.2052(9) 0.5093(3) 0.3698(6) 0.0417(5) Uiso 0.574(4) 1 d D U P A 1
N2A N 0.3322(10) 0.4701(3) 0.4607(6) 0.0417(5) Uiso 0.574(4) 1 d D U P A 1
H2A H 0.408706 0.460654 0.471111 0.050 Uiso 0.574(4) 1 calc R U P A 1
C22A C 0.2986(11) 0.4892(4) 0.3879(7) 0.0417(5) Uiso 0.574(4) 1 d D U P A 1
O9B O 0.1652(11) 0.4937(4) 0.3529(9) 0.0417(5) Uiso 0.426(4) 1 d D U P A 2
N2B N 0.3011(14) 0.4633(4) 0.4479(7) 0.0417(5) Uiso 0.426(4) 1 d D U P A 2
H2B H 0.357280 0.445579 0.450918 0.050 Uiso 0.426(4) 1 calc R U P A 2
C22B C 0.2714(12) 0.4802(5) 0.3719(9) 0.0417(5) Uiso 0.426(4) 1 d D U P A 2
C23A C 0.2464(9) 0.4645(2) 0.5228(5) 0.0417(5) Uiso 0.574(4) 1 d DG U P A 1
C24A C 0.2351(9) 0.4320(2) 0.5669(6) 0.0417(5) Uiso 0.574(4) 1 d G U P A 1
H24A H 0.268917 0.409905 0.547653 0.050 Uiso 0.574(4) 1 calc R U P A 1
C25A C 0.1744(9) 0.4317(2) 0.6391(6) 0.0417(5) Uiso 0.574(4) 1 d G U P A 1
H25A H 0.166763 0.409401 0.669263 0.050 Uiso 0.574(4) 1 calc R U P A 1
C26A C 0.1250(9) 0.4639(2) 0.6672(5) 0.0417(5) Uiso 0.574(4) 1 d DG U P A 1
C27A C 0.1362(9) 0.4965(2) 0.6231(6) 0.0417(5) Uiso 0.574(4) 1 d G U P A 1
H27A H 0.102437 0.518569 0.642358 0.050 Uiso 0.574(4) 1 calc R U P A 1
C28A C 0.1969(9) 0.4968(2) 0.5509(5) 0.0417(5) Uiso 0.574(4) 1 d G U P A 1
H28A H 0.204592 0.519074 0.520749 0.050 Uiso 0.574(4) 1 calc R U P A 1
C23B C 0.2485(10) 0.4717(3) 0.5266(6) 0.0417(5) Uiso 0.426(4) 1 d DG U P A 2
C24B C 0.1218(10) 0.4615(3) 0.5146(6) 0.0417(5) Uiso 0.426(4) 1 d DG U P A 2
H24B H 0.079870 0.455592 0.458608 0.050 Uiso 0.426(4) 1 calc R U P A 2
C25B C 0.0566(8) 0.4599(3) 0.5846(7) 0.0417(5) Uiso 0.426(4) 1 d G U P A 2
H25B H -0.029994 0.452873 0.576442 0.050 Uiso 0.426(4) 1 calc R U P A 2
C26B C 0.1180(11) 0.4685(4) 0.6666(6) 0.0417(5) Uiso 0.426(4) 1 d DG U P A 2
C27B C 0.2446(11) 0.4787(4) 0.6786(5) 0.0417(5) Uiso 0.426(4) 1 d G U P A 2
H27B H 0.286608 0.484611 0.734654 0.050 Uiso 0.426(4) 1 calc R U P A 2
C28B C 0.3099(8) 0.4803(3) 0.6086(7) 0.0417(5) Uiso 0.426(4) 1 d DG U P A 2
H28B H 0.396474 0.487330 0.616821 0.050 Uiso 0.426(4) 1 calc R U P A 2
O10A O -0.0652(9) 0.4159(3) 0.7128(6) 0.0417(5) Uiso 0.574(4) 1 d D U P A 1
N3A N 0.0512(14) 0.4678(5) 0.7363(9) 0.0417(5) Uiso 0.574(4) 1 d D U P A 1
H3A H 0.062914 0.487823 0.767769 0.050 Uiso 0.574(4) 1 calc R U P A 1
C29A C -0.0342(13) 0.4434(3) 0.7567(7) 0.0417(5) Uiso 0.574(4) 1 d D U P A 1
O10B O -0.0092(13) 0.4095(3) 0.7438(9) 0.0417(5) Uiso 0.426(4) 1 d D U P A 2
N3B N 0.066(2) 0.4673(6) 0.7453(10) 0.0417(5) Uiso 0.426(4) 1 d D U P A 2
H3B H 0.083453 0.485965 0.780370 0.050 Uiso 0.426(4) 1 calc R U P A 2
C29B C -0.0076(16) 0.4409(4) 0.7720(11) 0.0417(5) Uiso 0.426(4) 1 d D U P A 2
C30 C -0.0921(5) 0.45197(13) 0.8361(3) 0.0390(19) Uani 1 1 d DG . . . .
C31 C -0.1757(6) 0.42583(11) 0.8587(3) 0.051(2) Uani 1 1 d G . . A .
H31 H -0.183061 0.402734 0.830456 0.061 Uiso 1 1 calc R U . . .
C32 C -0.2486(5) 0.43348(12) 0.9226(3) 0.048(2) Uani 1 1 d G . . A .
H32 H -0.305812 0.415614 0.938092 0.057 Uiso 1 1 calc R U . . .
N4 N -0.2379(5) 0.46727(12) 0.9640(3) 0.0344(15) Uani 1 1 d G . . A .
C33 C -0.1543(6) 0.49342(11) 0.9414(4) 0.066(3) Uani 1 1 d G . . A .
H33 H -0.146942 0.516511 0.969618 0.079 Uiso 1 1 calc R U . . .
C34 C -0.0814(6) 0.48576(13) 0.8774(4) 0.068(3) Uani 1 1 d G . . A .
H34 H -0.024190 0.503631 0.861982 0.082 Uiso 1 1 calc R U . . .
N5A N 0.5586(6) 0.78080(19) 0.1028(4) 0.0417(5) Uiso 0.754(8) 1 d G U P B 1
C35A C 0.4360(6) 0.79448(19) 0.0864(4) 0.0417(5) Uiso 0.754(8) 1 d G U P B 1
H35A H 0.407267 0.806586 0.033470 0.050 Uiso 0.754(8) 1 calc R U P B 1
C36A C 0.3553(5) 0.7904(2) 0.1473(5) 0.0417(5) Uiso 0.754(8) 1 d G U P B 1
H36A H 0.271520 0.799774 0.136064 0.050 Uiso 0.754(8) 1 calc R U P B 1
C37A C 0.3973(6) 0.7727(2) 0.2247(4) 0.0417(5) Uiso 0.754(8) 1 d DG U P B 1
C38A C 0.5199(6) 0.7590(2) 0.2412(4) 0.0417(5) Uiso 0.754(8) 1 d G U P B 1
H38A H 0.548611 0.746927 0.294075 0.050 Uiso 0.754(8) 1 calc R U P B 1
C39A C 0.6006(5) 0.7631(2) 0.1802(4) 0.0417(5) Uiso 0.754(8) 1 d G U P B 1
H39A H 0.684361 0.753738 0.191481 0.050 Uiso 0.754(8) 1 calc R U P B 1
N5B N 0.5606(17) 0.7851(6) 0.1034(11) 0.0417(5) Uiso 0.246(8) 1 d G U P B 2
C35B C 0.4340(19) 0.7765(6) 0.0770(9) 0.0417(5) Uiso 0.246(8) 1 d G U P B 2
H35B H 0.402622 0.773784 0.017454 0.050 Uiso 0.246(8) 1 calc R U P B 2
C36B C 0.3534(14) 0.7719(7) 0.1378(13) 0.0417(5) Uiso 0.246(8) 1 d G U P B 2
H36B H 0.266916 0.765976 0.119737 0.050 Uiso 0.246(8) 1 calc R U P B 2
C37B C 0.3994(17) 0.7758(6) 0.2249(12) 0.0417(5) Uiso 0.246(8) 1 d DG U P B 2
C38B C 0.5260(19) 0.7844(7) 0.2513(9) 0.0417(5) Uiso 0.246(8) 1 d G U P B 2
H38B H 0.557380 0.787120 0.310857 0.050 Uiso 0.246(8) 1 calc R U P B 2
C39B C 0.6066(13) 0.7891(7) 0.1905(12) 0.0417(5) Uiso 0.246(8) 1 d G U P B 2
H39B H 0.693089 0.794928 0.208575 0.050 Uiso 0.246(8) 1 calc R U P B 2
C40 C 0.3055(6) 0.7703(2) 0.2875(4) 0.0299(16) Uani 1 1 d D . . . .
C41 C 0.2751(5) 0.77083(17) 0.4384(3) 0.046(2) Uani 1 1 d G . . . .
C42 C 0.1706(5) 0.74822(15) 0.4391(3) 0.050(2) Uani 1 1 d G . . . .
H42 H 0.150464 0.730201 0.395527 0.060 Uiso 1 1 calc R U . . .
C43 C 0.0957(4) 0.75197(17) 0.5036(3) 0.053(3) Uani 1 1 d G . . . .
H43 H 0.024310 0.736520 0.504035 0.063 Uiso 1 1 calc R U . . .
C44 C 0.1252(5) 0.77834(19) 0.5673(3) 0.060(3) Uani 1 1 d G . . . .
C45 C 0.2297(6) 0.80095(19) 0.5666(4) 0.077(4) Uani 1 1 d G . . . .
H45 H 0.249865 0.818968 0.610208 0.092 Uiso 1 1 calc R U . . .
C46 C 0.3046(5) 0.79720(18) 0.5022(4) 0.085(4) Uani 1 1 d G . . . .
H46 H 0.376020 0.812649 0.501700 0.102 Uiso 1 1 calc R U . . .
C47 C 0.0612(8) 0.8021(3) 0.7002(6) 0.050(2) Uani 1 1 d . . . . .
C48 C -0.0328(5) 0.79763(13) 0.7621(3) 0.040(2) Uani 1 1 d G . . . .
C49 C -0.0904(5) 0.76434(11) 0.7748(3) 0.0330(17) Uani 1 1 d G . . . .
H49 H -0.078461 0.743895 0.739469 0.040 Uiso 1 1 calc R U . . .
C50 C -0.1654(4) 0.76095(10) 0.8394(3) 0.0344(17) Uani 1 1 d G . . . .
H50 H -0.204686 0.738192 0.848101 0.041 Uiso 1 1 calc R U . . .
N8 N -0.1828(4) 0.79086(11) 0.8911(2) 0.0316(14) Uani 1 1 d G . . . .
C51 C -0.1252(5) 0.82415(10) 0.8783(3) 0.039(2) Uani 1 1 d G . . . .
H51 H -0.137142 0.844592 0.913710 0.047 Uiso 1 1 calc R U . . .
C52 C -0.0502(5) 0.82754(11) 0.8138(3) 0.045(2) Uani 1 1 d G . . . .
H52 H -0.010916 0.850295 0.805078 0.054 Uiso 1 1 calc R U . . .
O13 O 0.5413(5) 0.81308(16) -0.0916(4) 0.0453(14) Uiso 1 1 d D . . . .
N9 N 0.5042(12) 0.8574(3) -0.1945(7) 0.117(2) Uiso 1 1 d D U . . .
C53 C 0.5454(14) 0.8444(3) -0.1172(8) 0.117(2) Uiso 1 1 d D U . . .
H53 H 0.583123 0.861831 -0.076079 0.141 Uiso 1 1 calc R U . . .
C54 C 0.5133(14) 0.8952(3) -0.2210(9) 0.117(2) Uiso 1 1 d D U . . .
H54A H 0.502213 0.899269 -0.283170 0.176 Uiso 1 1 d R U . . .
H54B H 0.599141 0.902143 -0.195706 0.176 Uiso 1 1 d R U . . .
H54C H 0.452580 0.910158 -0.195818 0.176 Uiso 1 1 d R U . . .
C55 C 0.4833(14) 0.8332(4) -0.2679(8) 0.117(2) Uiso 1 1 d D U . . .
H55A H 0.528073 0.809772 -0.263038 0.176 Uiso 1 1 d R U . . .
H55B H 0.491780 0.844634 -0.322897 0.176 Uiso 1 1 d R U . . .
H55C H 0.393890 0.829023 -0.264803 0.176 Uiso 1 1 d R U . . .

loop_
_atom_site_aniso_label
_atom_site_aniso_U_11
_atom_site_aniso_U_22
_atom_site_aniso_U_33
_atom_site_aniso_U_23
_atom_site_aniso_U_13
_atom_site_aniso_U_12
Cd1 0.0284(3) 0.0209(2) 0.0273(3) 0.00379(19) 0.0143(2) 0.0024(2)
Cd2 0.0294(3) 0.0212(2) 0.0217(2) 0.00084(18) 0.00926(19) -0.0001(2)
O1 0.054(3) 0.023(3) 0.036(3) 0.001(2) 0.006(3) -0.010(2)
O2 0.044(3) 0.021(3) 0.042(3) 0.006(2) 0.001(3) 0.005(2)
O3 0.031(3) 0.023(3) 0.034(3) 0.003(2) 0.006(2) 0.004(2)
O4 0.028(3) 0.023(2) 0.034(3) -0.003(2) 0.000(2) -0.003(2)
O5 0.035(3) 0.023(3) 0.041(3) 0.007(2) 0.010(2) 0.007(2)
O6 0.029(3) 0.026(3) 0.035(3) 0.006(2) 0.009(2) 0.006(2)
O7 0.042(3) 0.029(3) 0.043(3) 0.005(2) 0.008(3) 0.014(2)
O8 0.048(3) 0.035(3) 0.034(3) 0.006(2) 0.006(3) 0.003(3)
O11 0.041(3) 0.063(4) 0.031(3) 0.003(3) 0.010(3) -0.004(3)
O12 0.117(7) 0.092(6) 0.122(7) -0.041(5) 0.101(6) -0.032(5)
N6 0.026(3) 0.065(5) 0.035(4) -0.014(3) 0.013(3) -0.012(3)
N7 0.022(3) 0.117(7) 0.026(4) -0.008(4) 0.007(3) -0.011(4)
C1 0.039(4) 0.022(4) 0.024(4) 0.003(3) 0.015(3) -0.001(3)
C2 0.028(4) 0.025(4) 0.023(3) 0.004(3) 0.012(3) 0.001(3)
C3 0.034(4) 0.025(4) 0.035(4) -0.002(3) 0.004(3) 0.000(3)
C4 0.025(4) 0.030(4) 0.032(4) -0.001(3) 0.004(3) -0.004(3)
C5 0.020(3) 0.023(3) 0.023(3) 0.000(3) 0.010(3) 0.003(3)
C6 0.027(4) 0.024(4) 0.025(4) 0.001(3) 0.006(3) 0.002(3)
C7 0.031(4) 0.022(4) 0.031(4) -0.003(3) 0.011(3) -0.003(3)
C8 0.029(4) 0.023(4) 0.035(4) 0.001(3) 0.019(3) 0.004(3)
C9 0.024(4) 0.030(4) 0.036(4) 0.000(3) 0.016(3) 0.003(3)
C10 0.029(4) 0.027(4) 0.032(4) 0.002(3) 0.014(3) 0.010(3)
C11 0.033(4) 0.025(4) 0.043(5) 0.004(3) 0.007(3) 0.004(3)
C12 0.035(4) 0.026(4) 0.043(5) 0.007(3) 0.011(4) 0.006(3)
C13 0.030(4) 0.035(4) 0.026(4) 0.005(3) 0.016(3) 0.008(3)
C14 0.031(4) 0.038(4) 0.035(4) 0.004(3) 0.009(3) 0.001(3)
C15 0.042(4) 0.025(4) 0.037(4) 0.003(3) 0.018(4) 0.004(3)
C16 0.040(5) 0.036(5) 0.027(4) 0.000(3) 0.016(4) 0.005(4)
C30 0.049(5) 0.034(4) 0.040(5) 0.002(3) 0.025(4) -0.002(4)
C31 0.062(6) 0.048(5) 0.051(5) -0.016(4) 0.035(5) -0.025(4)
C32 0.054(5) 0.045(5) 0.052(5) -0.014(4) 0.035(5) -0.017(4)
N4 0.045(4) 0.027(3) 0.037(4) 0.000(3) 0.026(3) -0.004(3)
C33 0.092(8) 0.048(6) 0.073(7) -0.021(5) 0.063(6) -0.026(5)
C34 0.099(8) 0.040(5) 0.083(8) -0.021(5) 0.071(7) -0.032(5)
C40 0.025(4) 0.032(4) 0.033(4) -0.002(3) 0.006(3) -0.006(3)
C41 0.027(4) 0.087(7) 0.027(4) -0.011(4) 0.013(3) -0.018(4)
C42 0.038(5) 0.083(7) 0.028(4) -0.011(4) 0.007(4) -0.012(5)
C43 0.032(4) 0.099(8) 0.029(4) 0.002(5) 0.006(4) -0.022(5)
C44 0.026(5) 0.117(9) 0.037(5) -0.015(5) 0.011(4) -0.015(5)
C45 0.057(6) 0.136(10) 0.046(6) -0.048(6) 0.033(5) -0.048(7)
C46 0.056(6) 0.134(11) 0.074(8) -0.071(7) 0.041(6) -0.059(7)
C47 0.042(5) 0.064(6) 0.051(6) 0.006(5) 0.030(5) 0.006(5)
C48 0.037(4) 0.056(5) 0.031(4) 0.011(4) 0.019(4) 0.006(4)
C49 0.028(4) 0.046(5) 0.029(4) -0.002(3) 0.015(3) 0.005(3)
C50 0.033(4) 0.049(5) 0.021(4) 0.000(3) 0.004(3) 0.003(4)
N8 0.037(4) 0.036(4) 0.024(3) 0.004(3) 0.011(3) 0.006(3)
C51 0.053(5) 0.033(4) 0.038(5) 0.007(3) 0.028(4) 0.003(4)
C52 0.050(5) 0.040(5) 0.050(5) 0.011(4) 0.028(4) 0.009(4)

loop_
_atom_type_symbol
_atom_type_description
_atom_type_scat_dispersion_real
_atom_type_scat_dispersion_imag
_atom_type_scat_source
C C 0.0181 0.0091 'International Tables Vol C Tables 4.2.6.8 and 6.1.1.4'
H H 0.0000 0.0000 'International Tables Vol C Tables 4.2.6.8 and 6.1.1.4'
N N 0.0311 0.0180 'International Tables Vol C Tables 4.2.6.8 and 6.1.1.4'
O O 0.0492 0.0322 'International Tables Vol C Tables 4.2.6.8 and 6.1.1.4'
Cd Cd 0.1185 4.6533 'International Tables Vol C Tables 4.2.6.8 and 6.1.1.4'

loop_
_geom_angle_atom_site_label_1
_geom_angle_atom_site_label_2
_geom_angle_atom_site_label_3
_geom_angle
_geom_angle_site_symmetry_1
_geom_angle_site_symmetry_3
_geom_angle_publ_flag
O2 Cd1 O1 123.25(18) . 3_665 ?
O2 Cd1 N1B 97.9(3) . . ?
O1 Cd1 N1B 84.3(3) 3_665 . ?
O2 Cd1 N4 93.6(11) . 1_654 ?
O1 Cd1 N4 87.5(15) 3_665 1_654 ?
O2 Cd1 N1A 93.4(2) . . ?
O1 Cd1 N1A 89.0(3) 3_665 . ?
N4 Cd1 N1A 173.0(11) 1_654 . ?
O2 Cd1 O6 138.34(18) . . ?
O1 Cd1 O6 98.41(17) 3_665 . ?
N1B Cd1 O6 85.5(3) . . ?
N4 Cd1 O6 87.4(13) 1_654 . ?
N1A Cd1 O6 87.1(3) . . ?
O2 Cd1 O5 83.57(17) . . ?
O1 Cd1 O5 153.02(17) 3_665 . ?
N1B Cd1 O5 95.6(3) . . ?
N4 Cd1 O5 87.9(16) 1_654 . ?
N1A Cd1 O5 92.4(3) . . ?
O6 Cd1 O5 54.81(16) . . ?
O2 Cd1 O1 52.09(17) . . ?
O1 Cd1 O1 71.46(18) 3_665 . ?
N1B Cd1 O1 88.1(3) . . ?
N4 Cd1 O1 97.3(14) 1_654 . ?
N1A Cd1 O1 87.4(3) . . ?
O6 Cd1 O1 168.54(16) . . ?
O5 Cd1 O1 135.52(16) . . ?
O2 Cd1 C9 111.2(2) . . ?
O1 Cd1 C9 125.58(19) 3_665 . ?
N1B Cd1 C9 90.0(3) . . ?
N4 Cd1 C9 87.9(16) 1_654 . ?
N1A Cd1 C9 89.1(3) . . ?
O6 Cd1 C9 27.19(19) . . ?
O5 Cd1 C9 27.63(18) . . ?
O1 Cd1 C9 162.56(19) . . ?
N5B Cd2 O13 87.2(6) . . ?
N5B Cd2 N8 170.9(15) . 1_654 ?
O13 Cd2 N8 83.7(14) . 1_654 ?
O13 Cd2 N5A 88.4(2) . . ?
N8 Cd2 N5A 171.2(14) 1_654 . ?
N5B Cd2 O4 89.5(6) . . ?
O13 Cd2 O4 139.81(18) . . ?
N8 Cd2 O4 97.4(12) 1_654 . ?
N5A Cd2 O4 86.2(2) . . ?
O13 Cd2 O7 142.07(19) . 2_755 ?
N8 Cd2 O7 92.8(14) 1_654 2_755 ?
N5A Cd2 O7 95.8(2) . 2_755 ?
O4 Cd2 O7 78.12(17) . 2_755 ?
O13 Cd2 O8 87.47(19) . 2_755 ?
N8 Cd2 O8 90.1(11) 1_654 2_755 ?
N5A Cd2 O8 93.3(2) . 2_755 ?
O4 Cd2 O8 132.57(18) . 2_755 ?
O7 Cd2 O8 54.69(18) 2_755 2_755 ?
N5B Cd2 O3 88.3(5) . . ?
O13 Cd2 O3 85.39(18) . . ?
N8 Cd2 O3 90.8(11) 1_654 . ?
N5A Cd2 O3 84.7(2) . . ?
O4 Cd2 O3 54.46(16) . . ?
O7 Cd2 O3 132.51(17) 2_755 . ?
O8 Cd2 O3 172.65(17) 2_755 . ?
O13 Cd2 C16 114.8(2) . 2_755 ?
N8 Cd2 C16 92.2(12) 1_654 2_755 ?
N5A Cd2 C16 94.6(2) . 2_755 ?
O4 Cd2 C16 105.3(2) . 2_755 ?
O7 Cd2 C16 27.3(2) 2_755 2_755 ?
O8 Cd2 C16 27.4(2) 2_755 2_755 ?
O3 Cd2 C16 159.7(2) . 2_755 ?
N5B Cd2 C8 86.7(6) . . ?
O13 Cd2 C8 112.6(2) . . ?
N8 Cd2 C8 96.7(11) 1_654 . ?
N5A Cd2 C8 82.8(2) . . ?
O4 Cd2 C8 27.24(19) . . ?
O7 Cd2 C8 105.4(2) 2_755 . ?
O8 Cd2 C8 159.4(2) 2_755 . ?
O3 Cd2 C8 27.36(19) . . ?
C16 Cd2 C8 132.4(2) 2_755 . ?
C1 O1 Cd1 165.5(5) . 3_665 ?
C1 O1 Cd1 84.2(4) . . ?
Cd1 O1 Cd1 108.54(18) 3_665 . ?
C1 O2 Cd1 101.8(4) . . ?
C8 O3 Cd2 89.1(4) . . ?
C8 O4 Cd2 93.0(4) . . ?
C9 O5 Cd1 90.9(4) . . ?
C9 O6 Cd1 92.7(4) . . ?
C16 O7 Cd2 92.4(5) . 2_745 ?
C16 O8 Cd2 90.2(4) . 2_745 ?
C40 N6 C41 123.0(6) . . ?
C40 N6 H6B 118.5 . . ?
C41 N6 H6B 118.5 . . ?
C47 N7 C44 127.5(7) . . ?
C47 N7 H7B 116.2 . . ?
C44 N7 H7B 116.2 . . ?
O2 C1 O1 121.9(6) . . ?
O2 C1 C2 119.1(6) . . ?
O1 C1 C2 119.0(6) . . ?
C3 C2 C7 120.0 . . ?
C3 C2 C1 119.3(4) . . ?
C7 C2 C1 120.6(4) . . ?
C4 C3 C2 120.0 . . ?
C4 C3 H3 120.0 . . ?
C2 C3 H3 120.0 . . ?
C3 C4 C5 120.0 . . ?
C3 C4 H4 120.0 . . ?
C5 C4 H4 120.0 . . ?
C6 C5 C4 120.0 . . ?
C6 C5 C8 120.6(4) . . ?
C4 C5 C8 119.4(4) . . ?
C5 C6 C7 120.0 . . ?
C5 C6 H6A 120.0 . . ?
C7 C6 H6A 120.0 . . ?
C6 C7 C2 120.0 . . ?
C6 C7 H7A 120.0 . . ?
C2 C7 H7A 120.0 . . ?
O4 C8 O3 122.9(6) . . ?
O4 C8 C5 118.3(6) . . ?
O3 C8 C5 118.8(6) . . ?
O4 C8 Cd2 59.8(4) . . ?
O3 C8 Cd2 63.6(4) . . ?
C5 C8 Cd2 171.4(4) . . ?
O6 C9 O5 121.6(7) . . ?
O6 C9 C10 119.4(6) . . ?
O5 C9 C10 119.0(6) . . ?
O6 C9 Cd1 60.1(4) . . ?
O5 C9 Cd1 61.5(4) . . ?
C10 C9 Cd1 176.5(4) . . ?
C11 C10 C15 120.0 . . ?
C11 C10 C9 119.8(4) . . ?
C15 C10 C9 120.2(4) . . ?
C12 C11 C10 120.0 . . ?
C12 C11 H11 120.0 . . ?
C10 C11 H11 120.0 . . ?
C11 C12 C13 120.0 . . ?
C11 C12 H12 120.0 . . ?
C13 C12 H12 120.0 . . ?
C12 C13 C14 120.0 . . ?
C12 C13 C16 120.0(4) . . ?
C14 C13 C16 120.0(4) . . ?
C15 C14 C13 120.0 . . ?
C15 C14 H14 120.0 . . ?
C13 C14 H14 120.0 . . ?
C14 C15 C10 120.0 . . ?
C14 C15 H15 120.0 . . ?
C10 C15 H15 120.0 . . ?
O7 C16 O8 122.7(7) . . ?
O7 C16 C13 118.3(7) . . ?
O8 C16 C13 119.0(6) . . ?
O7 C16 Cd2 60.3(4) . 2_745 ?
O8 C16 Cd2 62.5(4) . 2_745 ?
C13 C16 Cd2 178.3(5) . 2_745 ?
C17A N1A C21A 120.0 . . ?
C17A N1A Cd1 118.3(4) . . ?
C21A N1A Cd1 121.6(4) . . ?
N1A C17A C18A 120.0 . . ?
N1A C17A H17A 120.0 . . ?
C18A C17A H17A 120.0 . . ?
C19A C18A C17A 120.0 . . ?
C19A C18A H18A 120.0 . . ?
C17A C18A H18A 120.0 . . ?
C18A C19A C20A 120.0 . . ?
C18A C19A C22A 118.5(8) . . ?
C20A C19A C22A 121.5(8) . . ?
C19A C20A C21A 120.0 . . ?
C19A C20A H20A 120.0 . . ?
C21A C20A H20A 120.0 . . ?
C20A C21A N1A 120.0 . . ?
C20A C21A H21A 120.0 . . ?
N1A C21A H21A 120.0 . . ?
C17B N1B C21B 120.0 . . ?
C17B N1B Cd1 120.4(6) . . ?
C21B N1B Cd1 119.6(6) . . ?
N1B C17B C18B 120.0 . . ?
N1B C17B H17B 120.0 . . ?
C18B C17B H17B 120.0 . . ?
C19B C18B C17B 120.0 . . ?
C19B C18B H18B 120.0 . . ?
C17B C18B H18B 120.0 . . ?
C20B C19B C18B 120.0 . . ?
C20B C19B C22B 118.2(10) . . ?
C18B C19B C22B 121.6(10) . . ?
C19B C20B C21B 120.0 . . ?
C19B C20B H20B 120.0 . . ?
C21B C20B H20B 120.0 . . ?
C20B C21B N1B 120.0 . . ?
C20B C21B H21B 120.0 . . ?
N1B C21B H21B 120.0 . . ?
C22A N2A C23A 122.0(10) . . ?
C22A N2A H2A 119.0 . . ?
C23A N2A H2A 119.0 . . ?
O9A C22A N2A 127.4(10) . . ?
O9A C22A C19A 114.2(9) . . ?
N2A C22A C19A 118.4(9) . . ?
C22B N2B C23B 126.0(13) . . ?
C22B N2B H2B 117.0 . . ?
C23B N2B H2B 117.0 . . ?
O9B C22B N2B 119.0(12) . . ?
O9B C22B C19B 121.9(13) . . ?
N2B C22B C19B 118.9(11) . . ?
C24A C23A C28A 120.0 . . ?
C24A C23A N2A 124.5(7) . . ?
C28A C23A N2A 113.9(7) . . ?
C23A C24A C25A 120.0 . . ?
C23A C24A H24A 120.0 . . ?
C25A C24A H24A 120.0 . . ?
C26A C25A C24A 120.0 . . ?
C26A C25A H25A 120.0 . . ?
C24A C25A H25A 120.0 . . ?
C25A C26A C27A 120.0 . . ?
C25A C26A N3A 126.9(9) . . ?
C27A C26A N3A 112.9(9) . . ?
C28A C27A C26A 120.0 . . ?
C28A C27A H27A 120.0 . . ?
C26A C27A H27A 120.0 . . ?
C27A C28A C23A 120.0 . . ?
C27A C28A H28A 120.0 . . ?
C23A C28A H28A 120.0 . . ?
C24B C23B C28B 120.0 . . ?
C24B C23B N2B 108.7(9) . . ?
C28B C23B N2B 129.9(9) . . ?
C23B C24B C25B 120.0 . . ?
C23B C24B H24B 120.0 . . ?
C25B C24B H24B 120.0 . . ?
C26B C25B C24B 120.0 . . ?
C26B C25B H25B 120.0 . . ?
C24B C25B H25B 120.0 . . ?
C25B C26B C27B 120.0 . . ?
C25B C26B N3B 126.9(12) . . ?
C27B C26B N3B 113.1(12) . . ?
C26B C27B C28B 120.0 . . ?
C26B C27B H27B 120.0 . . ?
C28B C27B H27B 120.0 . . ?
C27B C28B C23B 120.0 . . ?
C27B C28B H28B 120.0 . . ?
C23B C28B H28B 120.0 . . ?
C29A N3A C26A 125.6(12) . . ?
C29A N3A H3A 117.2 . . ?
C26A N3A H3A 117.2 . . ?
O10A C29A N3A 122.6(10) . . ?
O10A C29A C30 121.4(10) . . ?
N3A C29A C30 116.0(8) . . ?
C29B N3B C26B 127.8(16) . . ?
C29B N3B H3B 116.1 . . ?
C26B N3B H3B 116.1 . . ?
O10B C29B N3B 122.0(14) . . ?
O10B C29B C30 120.9(12) . . ?
N3B C29B C30 117.0(10) . . ?
C31 C30 C34 120.0 . . ?
C31 C30 C29B 117.5(6) . . ?
C34 C30 C29B 122.3(7) . . ?
C31 C30 C29A 115.5(5) . . ?
C34 C30 C29A 123.7(5) . . ?
C32 C31 C30 120.0 . . ?
C32 C31 H31 120.0 . . ?
C30 C31 H31 120.0 . . ?
N4 C32 C31 120.0 . . ?
N4 C32 H32 120.0 . . ?
C31 C32 H32 120.0 . . ?
C32 N4 C33 120.0 . . ?
C32 N4 Cd1 120.1(2) . 1_456 ?
C33 N4 Cd1 119.8(2) . 1_456 ?
N4 C33 C34 120.0 . . ?
N4 C33 H33 120.0 . . ?
C34 C33 H33 120.0 . . ?
C33 C34 C30 120.0 . . ?
C33 C34 H34 120.0 . . ?
C30 C34 H34 120.0 . . ?
C35A N5A C39A 120.0 . . ?
C35A N5A Cd2 122.9(3) . . ?
C39A N5A Cd2 117.1(3) . . ?
C36A C35A N5A 120.0 . . ?
C36A C35A H35A 120.0 . . ?
N5A C35A H35A 120.0 . . ?
C35A C36A C37A 120.0 . . ?
C35A C36A H36A 120.0 . . ?
C37A C36A H36A 120.0 . . ?
C38A C37A C36A 120.0 . . ?
C38A C37A C40 123.5(5) . . ?
C36A C37A C40 116.5(5) . . ?
C39A C38A C37A 120.0 . . ?
C39A C38A H38A 120.0 . . ?
C37A C38A H38A 120.0 . . ?
C38A C39A N5A 120.0 . . ?
C38A C39A H39A 120.0 . . ?
N5A C39A H39A 120.0 . . ?
C35B N5B C39B 120.0 . . ?
C35B N5B Cd2 120.4(11) . . ?
C39B N5B Cd2 119.1(11) . . ?
N5B C35B C36B 120.0 . . ?
N5B C35B H35B 120.0 . . ?
C36B C35B H35B 120.0 . . ?
C37B C36B C35B 120.0 . . ?
C37B C36B H36B 120.0 . . ?
C35B C36B H36B 120.0 . . ?
C36B C37B C38B 120.0 . . ?
C36B C37B C40 117.0(14) . . ?
C38B C37B C40 123.0(14) . . ?
C37B C38B C39B 120.0 . . ?
C37B C38B H38B 120.0 . . ?
C39B C38B H38B 120.0 . . ?
C38B C39B N5B 120.0 . . ?
C38B C39B H39B 120.0 . . ?
N5B C39B H39B 120.0 . . ?
O11 C40 N6 122.2(6) . . ?
O11 C40 C37A 120.0(6) . . ?
N6 C40 C37A 117.8(6) . . ?
O11 C40 C37B 120.6(10) . . ?
N6 C40 C37B 117.1(10) . . ?
C42 C41 C46 120.0 . . ?
C42 C41 N6 122.6(4) . . ?
C46 C41 N6 117.3(4) . . ?
C41 C42 C43 120.0 . . ?
C41 C42 H42 120.0 . . ?
C43 C42 H42 120.0 . . ?
C44 C43 C42 120.0 . . ?
C44 C43 H43 120.0 . . ?
C42 C43 H43 120.0 . . ?
C43 C44 C45 120.0 . . ?
C43 C44 N7 117.9(5) . . ?
C45 C44 N7 122.1(5) . . ?
C46 C45 C44 120.0 . . ?
C46 C45 H45 120.0 . . ?
C44 C45 H45 120.0 . . ?
C45 C46 C41 120.0 . . ?
C45 C46 H46 120.0 . . ?
C41 C46 H46 120.0 . . ?
O12 C47 N7 124.5(8) . . ?
O12 C47 C48 118.4(8) . . ?
N7 C47 C48 117.1(8) . . ?
C49 C48 C52 120.0 . . ?
C49 C48 C47 122.7(5) . . ?
C52 C48 C47 116.9(5) . . ?
C50 C49 C48 120.0 . . ?
C50 C49 H49 120.0 . . ?
C48 C49 H49 120.0 . . ?
C49 C50 N8 120.0 . . ?
C49 C50 H50 120.0 . . ?
N8 C50 H50 120.0 . . ?
C51 N8 C50 120.0 . . ?
C51 N8 Cd2 118.5(2) . 1_456 ?
C50 N8 Cd2 121.4(2) . 1_456 ?
N8 C51 C52 120.0 . . ?
N8 C51 H51 120.0 . . ?
C52 C51 H51 120.0 . . ?
C51 C52 C48 120.0 . . ?
C51 C52 H52 120.0 . . ?
C48 C52 H52 120.0 . . ?
C53 O13 Cd2 123.8(8) . . ?
C53 N9 C55 120.6(12) . . ?
C53 N9 C54 125.4(11) . . ?
C55 N9 C54 111.2(10) . . ?
O13 C53 N9 128.2(13) . . ?
O13 C53 H53 115.9 . . ?
N9 C53 H53 115.9 . . ?
N9 C54 H54A 115.3 . . ?
N9 C54 H54B 103.2 . . ?
H54A C54 H54B 109.5 . . ?
N9 C54 H54C 109.7 . . ?
H54A C54 H54C 109.5 . . ?
H54B C54 H54C 109.5 . . ?
N9 C55 H55A 117.2 . . ?
N9 C55 H55B 114.9 . . ?
H55A C55 H55B 109.5 . . ?
N9 C55 H55C 95.1 . . ?
H55A C55 H55C 109.5 . . ?
H55B C55 H55C 109.5 . . ?

loop_
_geom_bond_atom_site_label_1
_geom_bond_atom_site_label_2
_geom_bond_distance
_geom_bond_site_symmetry_2
_geom_bond_publ_flag
Cd1 O2 2.285(5) . ?
Cd1 O1 2.319(5) 3_665 ?
Cd1 N1B 2.320(7) . ?
Cd1 N4 2.335(10) 1_654 ?
Cd1 N1A 2.336(6) . ?
Cd1 O6 2.377(4) . ?
Cd1 O5 2.406(5) . ?
Cd1 O1 2.649(5) . ?
Cd1 C9 2.737(7) . ?
Cd2 N5B 2.316(9) . ?
Cd2 O13 2.331(6) . ?
Cd2 N8 2.332(5) 1_654 ?
Cd2 N5A 2.333(4) . ?
Cd2 O4 2.365(5) . ?
Cd2 O7 2.369(5) 2_755 ?
Cd2 O8 2.416(5) 2_755 ?
Cd2 O3 2.447(5) . ?
Cd2 C16 2.725(8) 2_755 ?
Cd2 C8 2.732(7) . ?
O1 C1 1.261(9) . ?
O2 C1 1.244(9) . ?
O3 C8 1.256(9) . ?
O4 C8 1.252(9) . ?
O5 C9 1.270(8) . ?
O6 C9 1.252(9) . ?
O7 C16 1.251(9) . ?
O8 C16 1.253(9) . ?
O11 C40 1.238(9) . ?
O12 C47 1.241(11) . ?
N6 C40 1.348(10) . ?
N6 C41 1.428(7) . ?
N6 H6B 0.8800 . ?
N7 C47 1.319(11) . ?
N7 C44 1.414(7) . ?
N7 H7B 0.8800 . ?
C1 C2 1.495(7) . ?
C2 C3 1.3900 . ?
C2 C7 1.3900 . ?
C3 C4 1.3900 . ?
C3 H3 0.9500 . ?
C4 C5 1.3900 . ?
C4 H4 0.9500 . ?
C5 C6 1.3900 . ?
C5 C8 1.514(7) . ?
C6 C7 1.3900 . ?
C6 H6A 0.9500 . ?
C7 H7A 0.9500 . ?
C9 C10 1.508(8) . ?
C10 C11 1.3900 . ?
C10 C15 1.3900 . ?
C11 C12 1.3900 . ?
C11 H11 0.9500 . ?
C12 C13 1.3900 . ?
C12 H12 0.9500 . ?
C13 C14 1.3900 . ?
C13 C16 1.511(8) . ?
C14 C15 1.3900 . ?
C14 H14 0.9500 . ?
C15 H15 0.9500 . ?
N1A C17A 1.3900 . ?
N1A C21A 1.3900 . ?
C17A C18A 1.3900 . ?
C17A H17A 0.9500 . ?
C18A C19A 1.3900 . ?
C18A H18A 0.9500 . ?
C19A C20A 1.3900 . ?
C19A C22A 1.486(8) . ?
C20A C21A 1.3900 . ?
C20A H20A 0.9500 . ?
C21A H21A 0.9500 . ?
N1B C17B 1.3900 . ?
N1B C21B 1.3900 . ?
C17B C18B 1.3900 . ?
C17B H17B 0.9500 . ?
C18B C19B 1.3900 . ?
C18B H18B 0.9500 . ?
C19B C20B 1.3900 . ?
C19B C22B 1.494(9) . ?
C20B C21B 1.3900 . ?
C20B H20B 0.9500 . ?
C21B H21B 0.9500 . ?
O9A C22A 1.237(9) . ?
N2A C22A 1.341(9) . ?
N2A C23A 1.452(8) . ?
N2A H2A 0.8800 . ?
O9B C22B 1.232(9) . ?
N2B C22B 1.337(9) . ?
N2B C23B 1.466(8) . ?
N2B H2B 0.8800 . ?
C23A C24A 1.3900 . ?
C23A C28A 1.3900 . ?
C24A C25A 1.3900 . ?
C24A H24A 0.9500 . ?
C25A C26A 1.3900 . ?
C25A H25A 0.9500 . ?
C26A C27A 1.3900 . ?
C26A N3A 1.441(8) . ?
C27A C28A 1.3900 . ?
C27A H27A 0.9500 . ?
C28A H28A 0.9500 . ?
C23B C24B 1.3900 . ?
C23B C28B 1.3900 . ?
C24B C25B 1.3900 . ?
C24B H24B 0.9500 . ?
C25B C26B 1.3900 . ?
C25B H25B 0.9500 . ?
C26B C27B 1.3900 . ?
C26B N3B 1.433(9) . ?
C27B C28B 1.3900 . ?
C27B H27B 0.9500 . ?
C28B H28B 0.9500 . ?
O10A C29A 1.236(9) . ?
N3A C29A 1.348(9) . ?
N3A H3A 0.8800 . ?
C29A C30 1.506(8) . ?
O10B C29B 1.230(9) . ?
N3B C29B 1.345(9) . ?
N3B H3B 0.8800 . ?
C29B C30 1.506(9) . ?
C30 C31 1.3900 . ?
C30 C34 1.3900 . ?
C31 C32 1.3900 . ?
C31 H31 0.9500 . ?
C32 N4 1.3900 . ?
C32 H32 0.9500 . ?
N4 C33 1.3900 . ?
C33 C34 1.3900 . ?
C33 H33 0.9500 . ?
C34 H34 0.9500 . ?
N5A C35A 1.3900 . ?
N5A C39A 1.3900 . ?
C35A C36A 1.3900 . ?
C35A H35A 0.9500 . ?
C36A C37A 1.3900 . ?
C36A H36A 0.9500 . ?
C37A C38A 1.3900 . ?
C37A C40 1.496(7) . ?
C38A C39A 1.3900 . ?
C38A H38A 0.9500 . ?
C39A H39A 0.9500 . ?
N5B C35B 1.3900 . ?
N5B C39B 1.3900 . ?
C35B C36B 1.3900 . ?
C35B H35B 0.9500 . ?
C36B C37B 1.3900 . ?
C36B H36B 0.9500 . ?
C37B C38B 1.3900 . ?
C37B C40 1.522(9) . ?
C38B C39B 1.3900 . ?
C38B H38B 0.9500 . ?
C39B H39B 0.9500 . ?
C41 C42 1.3900 . ?
C41 C46 1.3900 . ?
C42 C43 1.3900 . ?
C42 H42 0.9500 . ?
C43 C44 1.3900 . ?
C43 H43 0.9500 . ?
C44 C45 1.3900 . ?
C45 C46 1.3900 . ?
C45 H45 0.9500 . ?
C46 H46 0.9500 . ?
C47 C48 1.510(8) . ?
C48 C49 1.3900 . ?
C48 C52 1.3900 . ?
C49 C50 1.3900 . ?
C49 H49 0.9500 . ?
C50 N8 1.3900 . ?
C50 H50 0.9500 . ?
N8 C51 1.3900 . ?
C51 C52 1.3900 . ?
C51 H51 0.9500 . ?
C52 H52 0.9500 . ?
O13 C53 1.216(8) . ?
N9 C53 1.314(8) . ?
N9 C55 1.443(8) . ?
N9 C54 1.451(9) . ?
C53 H53 0.9500 . ?
C54 H54A 0.9764 . ?
C54 H54B 0.9761 . ?
C54 H54C 0.9764 . ?
C55 H55A 0.9763 . ?
C55 H55B 0.9765 . ?
C55 H55C 0.9762 . ?
